data_7031016
loop_
_publ_author_name
'Li, Bin'
'Li, Yan'
'Zhao, Na'
'Chen, Yuefei'
'Chen, Yujue'
'Fu, Gang'
'Zhu, Hongping'
'Ding, Yuqiang'

_publ_section_title
;
 Synthesis, structure and a nucleophilic coordination reaction of
 Germanetellurones.
;
_journal_issue 31
_journal_name_full 'Dalton transactions (Cambridge, England : 2003)'
_journal_page_first 12100
_journal_page_last 12108
_journal_paper_doi 10.1039/c4dt00937a
_journal_volume 43
_journal_year 2014
_chemical_formula_sum 'C82 H100 Fe2 Ge2 N4 Te2'
_chemical_formula_weight 1653.74
_chemical_name_systematic
; 
 ? 
;
_space_group_IT_number 14
_symmetry_cell_setting monoclinic
_symmetry_space_group_name_Hall '-P 2ybc'
_symmetry_space_group_name_H-M 'P 1 21/c 1'
_atom_sites_solution_hydrogens geom
_atom_sites_solution_primary direct
_atom_sites_solution_secondary difmap
_audit_creation_method SHELXL-97
_cell_angle_alpha 90.00
_cell_angle_beta 90.677(4)
_cell_angle_gamma 90.00
_cell_formula_units_Z 4
_cell_length_a 12.8840(5)
_cell_length_b 18.4790(13)
_cell_length_c 31.6633(14)
_cell_measurement_reflns_used 6259
_cell_measurement_temperature 173(2)
_cell_measurement_theta_max 29.6058
_cell_measurement_theta_min 2.7074
_cell_volume 7538.0(7)
_computing_cell_refinement CrysAlisPro
_computing_data_collection CrysAlisPro
_computing_data_reduction CrysAlisPro
_computing_molecular_graphics 'Bruker SHELXTL'
_computing_publication_material 'Bruker SHELXTL'
_computing_structure_refinement 'SHELXL-97 (Sheldrick, 1997)'
_computing_structure_solution 'SHELXS-97 (Sheldrick, 1990)'
_diffrn_ambient_temperature 173(2)
_diffrn_detector_area_resol_mean 16.1903
_diffrn_measured_fraction_theta_full 0.998
_diffrn_measured_fraction_theta_max 0.998
_diffrn_measurement_device_type 'Xcalibur, Sapphire3, Gemini ultra'
_diffrn_measurement_method 'phi and omega scans'
_diffrn_radiation_monochromator graphite
_diffrn_radiation_source 'Enhanced (Mo) X-ray Source'
_diffrn_radiation_type MoK\a
_diffrn_radiation_wavelength 0.71073
_diffrn_reflns_av_R_equivalents 0.0904
_diffrn_reflns_av_sigmaI/netI 0.1210
_diffrn_reflns_limit_h_max 15
_diffrn_reflns_limit_h_min -15
_diffrn_reflns_limit_k_max 22
_diffrn_reflns_limit_k_min -22
_diffrn_reflns_limit_l_max 38
_diffrn_reflns_limit_l_min -39
_diffrn_reflns_number 44382
_diffrn_reflns_theta_full 26.00
_diffrn_reflns_theta_max 26.00
_diffrn_reflns_theta_min 2.71
_exptl_absorpt_coefficient_mu 1.971
_exptl_absorpt_correction_T_max 0.7978
_exptl_absorpt_correction_T_min 0.5893
_exptl_absorpt_correction_type multi-scan
_exptl_absorpt_process_details empirical
_exptl_crystal_colour orange
_exptl_crystal_density_diffrn 1.457
_exptl_crystal_density_meas ?
_exptl_crystal_density_method 'not measured'
_exptl_crystal_description prismatic
_exptl_crystal_F_000 3360
_exptl_crystal_size_max 0.30
_exptl_crystal_size_mid 0.20
_exptl_crystal_size_min 0.12
_refine_diff_density_max 0.850
_refine_diff_density_min -0.845
_refine_diff_density_rms 0.114
_refine_ls_extinction_method none
_refine_ls_goodness_of_fit_ref 0.999
_refine_ls_hydrogen_treatment 'refined in a riding mode to the carrier atom'
_refine_ls_matrix_type full
_refine_ls_number_parameters 875
_refine_ls_number_reflns 14765
_refine_ls_number_restraints 380
_refine_ls_restrained_S_all 0.987
_refine_ls_R_factor_all 0.1233
_refine_ls_R_factor_gt 0.0657
_refine_ls_shift/su_max 0.001
_refine_ls_shift/su_mean 0.000
_refine_ls_structure_factor_coef Fsqd
_refine_ls_weighting_details 'calc w=1/[\s^2^(Fo^2^)+(0.0135P)^2^+0.0000P] where P=(Fo^2^+2Fc^2^)/3'
_refine_ls_weighting_scheme calc
_refine_ls_wR_factor_gt 0.0831
_refine_ls_wR_factor_ref 0.0972
_reflns_number_gt 9209
_reflns_number_total 14765
_reflns_threshold_expression >2sigma(I)
_cod_data_source_file c4dt00937a2.cif
_cod_data_source_block compound_5
_cod_depositor_comments
;
The following automatic conversions were performed:

'_symmetry_cell_setting' value 'Monoclinic' changed to 'monoclinic'
according to
/usr/data/users/saulius/crontab/automatic-downloads/rss-feeds/RSC/lib/dictionaries/cif_core.dic
dictionary named 'cif_core.dic' version 2.4.2 from 2011-04-26.

Automatic conversion script
Id: cif_fix_values 2281 2013-09-26 08:29:07Z andrius 

 Adding full bibliography for 7031013--7031020.cif.

The following automatic conversions were performed:

'_exptl_crystal_density_meas' value 'not measured' was changed to '?'
- the value is perceived as not measured.

Automatic conversion script
Id: cif_fix_values 3008 2015-01-20 13:52:24Z robertas 
;
_cod_original_sg_symbol_H-M P2(1)/c
_cod_database_code 7031016

loop_
_symmetry_equiv_pos_as_xyz
'x, y, z'
'-x, y+1/2, -z+1/2'
'-x, -y, -z'
'x, -y-1/2, z-1/2'

loop_
_atom_site_label
_atom_site_type_symbol
_atom_site_fract_x
_atom_site_fract_y
_atom_site_fract_z
_atom_site_U_iso_or_equiv
_atom_site_adp_type
_atom_site_occupancy
_atom_site_symmetry_multiplicity
_atom_site_calc_flag
_atom_site_refinement_flags
_atom_site_disorder_assembly
_atom_site_disorder_group
Te1 Te 0.04527(3) 0.76765(3) -0.484555(12) 0.03734(13) Uani 1 1 d . . .
Ge1 Ge 0.11842(4) 0.77484(4) -0.554366(17) 0.02034(15) Uani 1 1 d . . .
Fe1 Fe -0.27572(6) 0.78595(5) -0.64439(2) 0.0259(2) Uani 1 1 d . . .
N1 N 0.2183(3) 0.8484(2) -0.56664(12) 0.0172(11) Uani 1 1 d . . .
N2 N 0.2025(3) 0.6962(2) -0.57348(13) 0.0210(11) Uani 1 1 d . . .
C1 C 0.3277(4) 0.9056(3) -0.61971(16) 0.0291(15) Uani 1 1 d . . .
H1A H 0.2789 0.9460 -0.6229 0.044 Uiso 1 1 calc R . .
H1B H 0.3563 0.8933 -0.6473 0.044 Uiso 1 1 calc R . .
H1C H 0.3842 0.9197 -0.6004 0.044 Uiso 1 1 calc R . .
C2 C 0.2724(4) 0.8415(3) -0.60222(16) 0.0181(13) Uani 1 1 d . . .
C3 C 0.2822(4) 0.7756(3) -0.62260(16) 0.0237(14) Uani 1 1 d . . .
H3A H 0.3073 0.7779 -0.6507 0.028 Uiso 1 1 calc R . .
C4 C 0.2605(4) 0.7069(3) -0.60769(16) 0.0208(13) Uani 1 1 d . . .
C5 C 0.3073(4) 0.6428(3) -0.63015(16) 0.0312(16) Uani 1 1 d . . .
H5A H 0.2541 0.6056 -0.6345 0.047 Uiso 1 1 calc R . .
H5B H 0.3643 0.6229 -0.6130 0.047 Uiso 1 1 calc R . .
H5C H 0.3339 0.6583 -0.6576 0.047 Uiso 1 1 calc R . .
C6 C 0.0255(4) 0.7849(3) -0.60149(17) 0.0280(15) Uani 1 1 d . . .
C7 C -0.0427(4) 0.7884(3) -0.62719(17) 0.0249(14) Uani 1 1 d . . .
C8 C -0.1241(3) 0.7915(2) -0.65883(12) 0.0273(15) Uani 1 1 d G . .
C9 C -0.1761(3) 0.8546(2) -0.67287(13) 0.0350(16) Uani 1 1 d G . .
H9A H -0.1602 0.9053 -0.6638 0.042 Uiso 1 1 calc R . .
C10 C -0.2547(3) 0.8335(2) -0.70189(13) 0.0386(18) Uani 1 1 d G . .
H10A H -0.3047 0.8665 -0.7167 0.046 Uiso 1 1 calc R . .
C11 C -0.2512(3) 0.7573(2) -0.70578(12) 0.0353(17) Uani 1 1 d G . .
H11A H -0.2984 0.7270 -0.7238 0.042 Uiso 1 1 calc R . .
C12 C -0.1706(3) 0.7313(2) -0.67916(12) 0.0293(15) Uani 1 1 d G . .
H12A H -0.1501 0.6795 -0.6753 0.035 Uiso 1 1 calc R . .
C13 C -0.4163(4) 0.8171(3) -0.62307(15) 0.058(2) Uani 1 1 d G . .
H13A H -0.4669 0.8490 -0.6384 0.069 Uiso 1 1 calc R . .
C14 C -0.3380(4) 0.8401(3) -0.59531(16) 0.055(2) Uani 1 1 d G . .
H14A H -0.3228 0.8913 -0.5872 0.066 Uiso 1 1 calc R . .
C15 C -0.2852(3) 0.7789(4) -0.58063(13) 0.049(2) Uani 1 1 d G . .
H15A H -0.2254 0.7786 -0.5602 0.059 Uiso 1 1 calc R . .
C16 C -0.3309(4) 0.7181(3) -0.59931(17) 0.057(2) Uani 1 1 d G . .
H16A H -0.3092 0.6667 -0.5948 0.069 Uiso 1 1 calc R . .
C17 C -0.4119(4) 0.7417(3) -0.62555(15) 0.057(2) Uani 1 1 d G . .
H17A H -0.4586 0.7102 -0.6430 0.069 Uiso 1 1 calc R . .
C21 C 0.2230(4) 0.9154(3) -0.54336(17) 0.0238(14) Uani 1 1 d . A .
C22 C 0.2961(4) 0.9225(3) -0.50985(18) 0.0256(15) Uani 1 1 d D . .
C23 C 0.3023(5) 0.9884(4) -0.4894(2) 0.0416(18) Uani 1 1 d . A .
H23A H 0.3522 0.9949 -0.4673 0.050 Uiso 1 1 calc R . .
C24 C 0.2385(6) 1.0442(4) -0.5001(2) 0.054(2) Uani 1 1 d . . .
H24A H 0.2445 1.0891 -0.4856 0.065 Uiso 1 1 calc R A .
C25 C 0.1654(6) 1.0362(4) -0.5317(2) 0.052(2) Uani 1 1 d . A .
H25A H 0.1199 1.0753 -0.5380 0.063 Uiso 1 1 calc R . .
C26 C 0.1565(4) 0.9731(3) -0.55435(18) 0.0294(15) Uani 1 1 d . . .
C31 C 0.1970(5) 0.6250(3) -0.55477(17) 0.0265(15) Uani 1 1 d . . .
C32 C 0.2742(5) 0.6047(4) -0.52529(19) 0.0353(17) Uani 1 1 d . . .
C33 C 0.2655(6) 0.5360(4) -0.5073(2) 0.051(2) Uani 1 1 d . . .
H33A H 0.3165 0.5201 -0.4874 0.061 Uiso 1 1 calc R . .
C34 C 0.1845(7) 0.4910(4) -0.5177(2) 0.068(3) Uani 1 1 d . . .
H34A H 0.1801 0.4446 -0.5049 0.081 Uiso 1 1 calc R . .
C35 C 0.1109(6) 0.5115(4) -0.5459(2) 0.062(2) Uani 1 1 d . . .
H35A H 0.0559 0.4791 -0.5525 0.074 Uiso 1 1 calc R . .
C36 C 0.1133(5) 0.5796(3) -0.56567(19) 0.0387(18) Uani 1 1 d . . .
C221 C 0.3627(15) 0.8598(14) -0.4955(6) 0.030(2) Uani 0.694(14) 1 d PDU A 2
H22A H 0.3203 0.8148 -0.4987 0.036 Uiso 0.694(14) 1 calc PR A 2
C222 C 0.4599(7) 0.8498(6) -0.5208(3) 0.037(2) Uani 0.694(14) 1 d PDU A 2
H22B H 0.4411 0.8362 -0.5498 0.055 Uiso 0.694(14) 1 calc PR A 2
H22C H 0.5024 0.8114 -0.5080 0.055 Uiso 0.694(14) 1 calc PR A 2
H22D H 0.4993 0.8951 -0.5210 0.055 Uiso 0.694(14) 1 calc PR A 2
C223 C 0.3929(9) 0.8670(7) -0.4486(3) 0.039(2) Uani 0.694(14) 1 d PDU A 2
H22E H 0.4176 0.8202 -0.4379 0.059 Uiso 0.694(14) 1 calc PR A 2
H22F H 0.3322 0.8822 -0.4325 0.059 Uiso 0.694(14) 1 calc PR A 2
H22G H 0.4481 0.9031 -0.4454 0.059 Uiso 0.694(14) 1 calc PR A 2
C22A C 0.371(3) 0.862(3) -0.4983(15) 0.034(3) Uani 0.306(14) 1 d PDU A 1
H22H H 0.3544 0.8189 -0.5161 0.041 Uiso 0.306(14) 1 calc PR A 1
C22B C 0.365(2) 0.8404(15) -0.4529(8) 0.035(3) Uani 0.306(14) 1 d PDU A 1
H22I H 0.3091 0.8049 -0.4495 0.053 Uiso 0.306(14) 1 calc PR A 1
H22J H 0.3504 0.8832 -0.4357 0.053 Uiso 0.306(14) 1 calc PR A 1
H22K H 0.4311 0.8189 -0.4438 0.053 Uiso 0.306(14) 1 calc PR A 1
C22C C 0.4862(17) 0.8885(15) -0.5095(7) 0.037(3) Uani 0.306(14) 1 d PDU A 1
H22L H 0.4904 0.8980 -0.5399 0.055 Uiso 0.306(14) 1 calc PR A 1
H22M H 0.5363 0.8507 -0.5017 0.055 Uiso 0.306(14) 1 calc PR A 1
H22N H 0.5023 0.9329 -0.4938 0.055 Uiso 0.306(14) 1 calc PR A 1
C261 C 0.0758(5) 0.9682(4) -0.58979(19) 0.0357(17) Uani 1 1 d . A .
H26A H 0.0883 0.9224 -0.6058 0.043 Uiso 1 1 calc R . .
C262 C -0.0323(5) 0.9639(4) -0.5708(2) 0.058(2) Uani 1 1 d . . .
H26B H -0.0362 0.9217 -0.5521 0.087 Uiso 1 1 calc R A .
H26C H -0.0842 0.9592 -0.5935 0.087 Uiso 1 1 calc R . .
H26D H -0.0459 1.0080 -0.5546 0.087 Uiso 1 1 calc R . .
C263 C 0.0825(5) 1.0312(4) -0.6208(2) 0.052(2) Uani 1 1 d . . .
H26E H 0.1542 1.0363 -0.6303 0.078 Uiso 1 1 calc R A .
H26F H 0.0607 1.0759 -0.6068 0.078 Uiso 1 1 calc R . .
H26G H 0.0369 1.0218 -0.6451 0.078 Uiso 1 1 calc R . .
C321 C 0.3613(5) 0.6536(4) -0.51152(19) 0.0369(17) Uani 1 1 d . . .
H32A H 0.3508 0.7014 -0.5258 0.044 Uiso 1 1 calc R . .
C322 C 0.4685(5) 0.6247(5) -0.5246(2) 0.076(3) Uani 1 1 d . . .
H32B H 0.5230 0.6559 -0.5128 0.115 Uiso 1 1 calc R . .
H32C H 0.4731 0.6244 -0.5554 0.115 Uiso 1 1 calc R . .
H32D H 0.4776 0.5753 -0.5138 0.115 Uiso 1 1 calc R . .
C323 C 0.3629(5) 0.6667(4) -0.46476(18) 0.054(2) Uani 1 1 d . . .
H32E H 0.2936 0.6814 -0.4556 0.081 Uiso 1 1 calc R . .
H32F H 0.4129 0.7051 -0.4580 0.081 Uiso 1 1 calc R . .
H32G H 0.3833 0.6221 -0.4501 0.081 Uiso 1 1 calc R . .
C361 C 0.0327(5) 0.5987(4) -0.5987(2) 0.0404(18) Uani 1 1 d . . .
H36A H 0.0516 0.6468 -0.6109 0.049 Uiso 1 1 calc R . .
C362 C 0.0291(5) 0.5440(4) -0.6344(2) 0.055(2) Uani 1 1 d . . .
H36B H 0.0977 0.5407 -0.6473 0.082 Uiso 1 1 calc R . .
H36C H -0.0219 0.5595 -0.6557 0.082 Uiso 1 1 calc R . .
H36D H 0.0093 0.4966 -0.6233 0.082 Uiso 1 1 calc R . .
C363 C -0.0749(5) 0.6060(4) -0.5788(2) 0.068(2) Uani 1 1 d . . .
H36E H -0.0723 0.6426 -0.5564 0.101 Uiso 1 1 calc R . .
H36F H -0.0956 0.5594 -0.5668 0.101 Uiso 1 1 calc R . .
H36G H -0.1255 0.6207 -0.6005 0.101 Uiso 1 1 calc R . .
Te2 Te -0.55875(3) 0.70927(3) -0.233399(12) 0.03510(13) Uani 1 1 d . . .
Ge2 Ge -0.62998(4) 0.72398(3) -0.303650(17) 0.01895(14) Uani 1 1 d . . .
Fe2 Fe -0.23849(6) 0.72129(6) -0.39531(3) 0.0368(3) Uani 1 1 d . . .
N3 N -0.7256(3) 0.6527(2) -0.32406(13) 0.0200(11) Uani 1 1 d . . .
N4 N -0.7177(3) 0.8051(2) -0.31628(13) 0.0182(11) Uani 1 1 d . . .
C41 C -0.8246(4) 0.8705(3) -0.36793(17) 0.0301(15) Uani 1 1 d . . .
H41A H -0.7733 0.9097 -0.3676 0.045 Uiso 1 1 calc R . .
H41B H -0.8829 0.8836 -0.3499 0.045 Uiso 1 1 calc R . .
H41C H -0.8499 0.8629 -0.3969 0.045 Uiso 1 1 calc R . .
C42 C -0.7750(4) 0.8022(3) -0.35175(17) 0.0232(14) Uani 1 1 d . . .
C43 C -0.7927(4) 0.7386(3) -0.37396(16) 0.0195(13) Uani 1 1 d . . .
H43A H -0.8160 0.7436 -0.4024 0.023 Uiso 1 1 calc R . .
C44 C -0.7800(4) 0.6683(3) -0.35916(16) 0.0183(13) Uani 1 1 d . . .
C45 C -0.8323(4) 0.6090(3) -0.38338(17) 0.0313(16) Uani 1 1 d . . .
H45A H -0.7809 0.5725 -0.3912 0.047 Uiso 1 1 calc R . .
H45B H -0.8647 0.6290 -0.4090 0.047 Uiso 1 1 calc R . .
H45C H -0.8856 0.5866 -0.3658 0.047 Uiso 1 1 calc R . .
C46 C -0.5366(4) 0.7291(3) -0.34975(16) 0.0229(14) Uani 1 1 d . B .
C47 C -0.4702(4) 0.7314(3) -0.37574(16) 0.0232(14) Uani 1 1 d . . .
C48 C -0.3908(3) 0.7361(2) -0.40746(12) 0.0254(14) Uani 1 1 d G B .
C49 C -0.3524(3) 0.6775(2) -0.43150(13) 0.0408(18) Uani 1 1 d G B .
H49A H -0.3773 0.6263 -0.4303 0.049 Uiso 1 1 calc R . .
C50 C -0.2727(3) 0.7042(3) -0.45766(12) 0.051(2) Uani 1 1 d G B .
H50A H -0.2306 0.6750 -0.4778 0.061 Uiso 1 1 calc R . .
C51 C -0.2618(3) 0.7792(3) -0.44980(13) 0.0436(19) Uani 1 1 d G B .
H51A H -0.2105 0.8123 -0.4633 0.052 Uiso 1 1 calc R . .
C52 C -0.3348(3) 0.7989(2) -0.41877(13) 0.0360(17) Uani 1 1 d G B .
H52A H -0.3447 0.8485 -0.4068 0.043 Uiso 1 1 calc R . .
C53 C -0.1807(8) 0.6351(9) -0.3612(5) 0.050(4) Uani 0.73(4) 1 d PGU B 2
H53A H -0.2053 0.5838 -0.3631 0.060 Uiso 0.73(4) 1 calc PR B 2
C54 C -0.2204(9) 0.6888(12) -0.3344(4) 0.042(4) Uani 0.73(4) 1 d PGU B 2
H54A H -0.2773 0.6821 -0.3135 0.051 Uiso 0.73(4) 1 calc PR B 2
C55 C -0.1671(9) 0.7536(11) -0.3425(3) 0.050(3) Uani 0.73(4) 1 d PGU B 2
H55A H -0.1779 0.8008 -0.3277 0.060 Uiso 0.73(4) 1 calc PR B 2
C56 C -0.0944(9) 0.7400(9) -0.3743(4) 0.050(3) Uani 0.73(4) 1 d PGU B 2
H56A H -0.0446 0.7758 -0.3862 0.060 Uiso 0.73(4) 1 calc PR B 2
C57 C -0.1028(7) 0.6667(8) -0.3858(5) 0.043(3) Uani 0.73(4) 1 d PGU B 2
H57A H -0.0615 0.6417 -0.4080 0.052 Uiso 0.73(4) 1 calc PR B 2
C53A C -0.187(2) 0.658(2) -0.3487(13) 0.043(6) Uani 0.27(4) 1 d PGU B 1
H53B H -0.2070 0.6065 -0.3440 0.051 Uiso 0.27(4) 1 calc PR B 1
C54A C -0.234(3) 0.719(2) -0.3300(10) 0.046(6) Uani 0.27(4) 1 d PGU B 1
H54B H -0.2953 0.7188 -0.3110 0.055 Uiso 0.27(4) 1 calc PR B 1
C55A C -0.176(3) 0.781(2) -0.3418(10) 0.043(6) Uiso 0.27(4) 1 d PGU B 1
H55B H -0.1934 0.8326 -0.3345 0.052 Uiso 0.27(4) 1 calc PR B 1
C56A C -0.094(3) 0.758(2) -0.3678(11) 0.049(6) Uani 0.27(4) 1 d PGU B 1
H56B H -0.0421 0.7906 -0.3818 0.058 Uiso 0.27(4) 1 calc PR B 1
C57A C -0.100(2) 0.682(2) -0.3721(13) 0.049(7) Uiso 0.27(4) 1 d PGU B 1
H57B H -0.0506 0.6508 -0.3877 0.059 Uiso 0.27(4) 1 calc PR B 1
C61 C -0.7182(4) 0.8704(3) -0.29092(16) 0.0212(13) Uani 1 1 d . . .
C62 C -0.7990(4) 0.8821(3) -0.26259(17) 0.0264(15) Uani 1 1 d . . .
C63 C -0.7970(5) 0.9450(4) -0.23889(18) 0.0360(17) Uani 1 1 d . . .
H63A H -0.8524 0.9548 -0.2202 0.043 Uiso 1 1 calc R . .
C64 C -0.7166(6) 0.9936(4) -0.2418(2) 0.0469(19) Uani 1 1 d . . .
H64A H -0.7161 1.0357 -0.2246 0.056 Uiso 1 1 calc R . .
C65 C -0.6374(5) 0.9817(4) -0.2693(2) 0.0453(19) Uani 1 1 d . . .
H65A H -0.5823 1.0157 -0.2710 0.054 Uiso 1 1 calc R . .
C66 C -0.6367(4) 0.9200(3) -0.29489(17) 0.0273(15) Uani 1 1 d . . .
C71 C -0.7269(4) 0.5795(3) -0.30712(16) 0.0221(14) Uani 1 1 d . . .
C72 C -0.7962(4) 0.5640(3) -0.27434(18) 0.0283(15) Uani 1 1 d . . .
C73 C -0.7995(5) 0.4930(4) -0.2597(2) 0.0380(17) Uani 1 1 d . . .
H73A H -0.8466 0.4805 -0.2380 0.046 Uiso 1 1 calc R . .
C74 C -0.7363(6) 0.4411(4) -0.2759(2) 0.049(2) Uani 1 1 d . . .
H74A H -0.7402 0.3929 -0.2656 0.059 Uiso 1 1 calc R . .
C75 C -0.6664(5) 0.4581(4) -0.3072(2) 0.0459(19) Uani 1 1 d . . .
H75A H -0.6220 0.4215 -0.3179 0.055 Uiso 1 1 calc R . .
C76 C -0.6601(5) 0.5277(3) -0.32347(19) 0.0320(16) Uani 1 1 d . . .
C621 C -0.8880(4) 0.8293(3) -0.25676(17) 0.0289(15) Uani 1 1 d . . .
H62A H -0.8786 0.7885 -0.2771 0.035 Uiso 1 1 calc R . .
C622 C -0.9936(5) 0.8637(4) -0.2657(2) 0.048(2) Uani 1 1 d . . .
H62B H -1.0478 0.8267 -0.2640 0.073 Uiso 1 1 calc R . .
H62C H -0.9941 0.8849 -0.2941 0.073 Uiso 1 1 calc R . .
H62D H -1.0067 0.9017 -0.2448 0.073 Uiso 1 1 calc R . .
C623 C -0.8853(5) 0.7981(3) -0.21246(17) 0.0380(17) Uani 1 1 d . . .
H62E H -0.9427 0.7637 -0.2092 0.057 Uiso 1 1 calc R . .
H62F H -0.8923 0.8373 -0.1918 0.057 Uiso 1 1 calc R . .
H62G H -0.8192 0.7730 -0.2077 0.057 Uiso 1 1 calc R . .
C661 C -0.5509(5) 0.9107(4) -0.32636(19) 0.0367(17) Uani 1 1 d . . .
H66A H -0.5673 0.8671 -0.3439 0.044 Uiso 1 1 calc R . .
C662 C -0.4457(5) 0.8988(4) -0.3054(2) 0.068(3) Uani 1 1 d . . .
H66B H -0.4480 0.8550 -0.2880 0.102 Uiso 1 1 calc R . .
H66C H -0.4285 0.9405 -0.2875 0.102 Uiso 1 1 calc R . .
H66D H -0.3928 0.8932 -0.3271 0.102 Uiso 1 1 calc R . .
C663 C -0.5462(5) 0.9771(4) -0.3563(2) 0.060(2) Uani 1 1 d . . .
H66E H -0.6153 0.9864 -0.3683 0.091 Uiso 1 1 calc R . .
H66F H -0.4975 0.9672 -0.3791 0.091 Uiso 1 1 calc R . .
H66G H -0.5227 1.0196 -0.3404 0.091 Uiso 1 1 calc R . .
C721 C -0.8676(4) 0.6195(3) -0.25507(18) 0.0293(15) Uani 1 1 d . . .
H72A H -0.8334 0.6678 -0.2578 0.035 Uiso 1 1 calc R . .
C722 C -0.8852(5) 0.6059(4) -0.20824(18) 0.057(2) Uani 1 1 d . . .
H72B H -0.8182 0.6049 -0.1933 0.086 Uiso 1 1 calc R . .
H72C H -0.9205 0.5594 -0.2046 0.086 Uiso 1 1 calc R . .
H72D H -0.9281 0.6448 -0.1967 0.086 Uiso 1 1 calc R . .
C723 C -0.9721(5) 0.6237(4) -0.2783(2) 0.063(2) Uani 1 1 d . . .
H72E H -0.9610 0.6381 -0.3077 0.094 Uiso 1 1 calc R . .
H72F H -1.0164 0.6595 -0.2645 0.094 Uiso 1 1 calc R . .
H72G H -1.0060 0.5762 -0.2776 0.094 Uiso 1 1 calc R . .
C761 C -0.5801(5) 0.5450(4) -0.35680(19) 0.0380(17) Uani 1 1 d . . .
H76A H -0.5959 0.5941 -0.3684 0.046 Uiso 1 1 calc R . .
C762 C -0.5821(6) 0.4909(4) -0.3936(2) 0.060(2) Uani 1 1 d . . .
H76B H -0.6528 0.4876 -0.4052 0.090 Uiso 1 1 calc R . .
H76C H -0.5599 0.4432 -0.3834 0.090 Uiso 1 1 calc R . .
H76D H -0.5350 0.5074 -0.4156 0.090 Uiso 1 1 calc R . .
C763 C -0.4712(5) 0.5473(4) -0.3361(2) 0.051(2) Uani 1 1 d . . .
H76E H -0.4706 0.5829 -0.3132 0.076 Uiso 1 1 calc R . .
H76F H -0.4200 0.5611 -0.3573 0.076 Uiso 1 1 calc R . .
H76G H -0.4539 0.4995 -0.3247 0.076 Uiso 1 1 calc R . .

loop_
_atom_site_aniso_label
_atom_site_aniso_U_11
_atom_site_aniso_U_22
_atom_site_aniso_U_33
_atom_site_aniso_U_23
_atom_site_aniso_U_13
_atom_site_aniso_U_12
Te1 0.0313(2) 0.0586(3) 0.0223(2) 0.0035(2) 0.00937(17) 0.0044(2)
Ge1 0.0160(3) 0.0266(4) 0.0184(3) 0.0003(3) 0.0021(2) -0.0011(3)
Fe1 0.0173(4) 0.0322(6) 0.0281(5) -0.0034(4) -0.0009(3) 0.0006(4)
N1 0.014(2) 0.022(3) 0.016(2) -0.006(2) -0.0004(19) -0.001(2)
N2 0.020(3) 0.018(3) 0.024(3) 0.005(2) 0.002(2) -0.008(2)
C1 0.026(3) 0.034(4) 0.027(3) 0.003(3) 0.004(3) -0.007(3)
C2 0.015(3) 0.020(3) 0.019(3) 0.004(3) -0.005(2) 0.004(3)
C3 0.015(3) 0.037(4) 0.019(3) 0.002(3) 0.003(2) -0.008(3)
C4 0.019(3) 0.026(4) 0.017(3) -0.002(3) -0.001(2) 0.002(3)
C5 0.032(4) 0.035(4) 0.027(4) 0.001(3) 0.005(3) 0.005(3)
C6 0.020(3) 0.036(4) 0.028(4) 0.003(3) 0.007(3) 0.002(3)
C7 0.018(3) 0.026(4) 0.031(4) 0.005(3) 0.009(3) -0.003(3)
C8 0.013(3) 0.039(4) 0.030(4) 0.001(3) 0.001(2) -0.009(3)
C9 0.032(4) 0.035(4) 0.037(4) 0.010(3) -0.007(3) -0.002(3)
C10 0.034(4) 0.052(5) 0.029(4) 0.010(4) -0.007(3) 0.004(4)
C11 0.029(3) 0.045(5) 0.032(4) -0.006(3) -0.013(3) 0.011(3)
C12 0.021(3) 0.031(4) 0.035(4) -0.011(3) -0.001(3) 0.011(3)
C13 0.028(4) 0.094(8) 0.051(5) -0.008(5) 0.012(3) 0.021(5)
C14 0.045(5) 0.079(7) 0.040(5) -0.019(4) 0.003(4) 0.010(5)
C15 0.029(4) 0.092(7) 0.026(4) 0.000(4) 0.011(3) 0.005(5)
C16 0.037(4) 0.069(6) 0.066(6) 0.025(5) 0.017(4) -0.002(5)
C17 0.026(4) 0.078(7) 0.067(5) 0.000(5) 0.008(4) -0.010(4)
C21 0.017(3) 0.028(4) 0.026(3) 0.000(3) 0.003(3) -0.002(3)
C22 0.018(3) 0.030(4) 0.029(4) -0.005(3) 0.004(3) 0.001(3)
C23 0.049(4) 0.036(5) 0.039(4) -0.008(4) -0.017(3) 0.002(4)
C24 0.087(6) 0.030(5) 0.046(5) -0.025(4) -0.025(4) 0.011(4)
C25 0.071(5) 0.034(5) 0.051(5) -0.014(4) -0.024(4) 0.025(4)
C26 0.034(4) 0.026(4) 0.028(4) -0.004(3) -0.004(3) 0.013(3)
C31 0.038(4) 0.021(4) 0.021(3) -0.001(3) 0.012(3) 0.002(3)
C32 0.051(4) 0.029(4) 0.026(4) 0.003(3) 0.002(3) 0.015(4)
C33 0.087(6) 0.038(5) 0.027(4) 0.004(4) -0.008(4) 0.020(5)
C34 0.136(8) 0.025(5) 0.042(5) 0.016(4) -0.011(5) -0.010(5)
C35 0.101(7) 0.036(5) 0.048(5) 0.003(4) -0.001(5) -0.029(5)
C36 0.062(5) 0.019(4) 0.035(4) 0.001(3) 0.005(4) -0.014(4)
C221 0.025(4) 0.032(4) 0.031(4) -0.005(4) -0.009(3) -0.002(4)
C222 0.032(4) 0.038(5) 0.040(4) -0.005(4) -0.007(3) -0.001(4)
C223 0.040(5) 0.041(5) 0.036(4) 0.001(4) -0.013(4) 0.001(4)
C22A 0.032(6) 0.036(6) 0.035(5) -0.003(5) -0.010(5) -0.003(5)
C22B 0.032(6) 0.036(6) 0.037(5) 0.000(5) -0.013(5) -0.005(5)
C22C 0.034(5) 0.038(6) 0.037(5) -0.002(5) -0.008(5) -0.003(5)
C261 0.037(4) 0.030(4) 0.040(4) -0.012(3) -0.011(3) 0.010(3)
C262 0.043(5) 0.064(6) 0.066(5) -0.013(5) -0.013(4) 0.012(4)
C263 0.066(5) 0.035(5) 0.054(5) 0.000(4) -0.017(4) 0.023(4)
C321 0.041(4) 0.032(4) 0.038(4) 0.008(3) -0.002(3) 0.015(4)
C322 0.061(6) 0.119(9) 0.049(5) -0.034(5) 0.001(4) 0.025(6)
C323 0.045(4) 0.081(7) 0.036(4) -0.005(4) 0.003(3) 0.008(4)
C361 0.043(4) 0.031(4) 0.046(4) 0.005(4) -0.007(3) -0.020(4)
C362 0.073(6) 0.042(5) 0.050(5) 0.003(4) -0.010(4) -0.021(4)
C363 0.055(5) 0.070(7) 0.079(6) 0.004(5) 0.014(4) -0.016(5)
Te2 0.0284(2) 0.0547(3) 0.0221(2) 0.0027(2) -0.00669(17) 0.0033(2)
Ge2 0.0136(3) 0.0238(4) 0.0194(3) 0.0012(3) -0.0004(2) 0.0004(3)
Fe2 0.0177(4) 0.0573(7) 0.0355(5) 0.0111(5) 0.0039(4) 0.0072(5)
N3 0.018(3) 0.019(3) 0.023(3) 0.004(2) -0.003(2) -0.003(2)
N4 0.017(2) 0.018(3) 0.020(3) -0.002(2) 0.003(2) -0.001(2)
C41 0.026(3) 0.035(4) 0.029(4) 0.002(3) -0.002(3) 0.003(3)
C42 0.018(3) 0.030(4) 0.022(3) 0.005(3) 0.004(2) -0.003(3)
C43 0.019(3) 0.025(4) 0.014(3) 0.000(3) 0.002(2) 0.001(3)
C44 0.015(3) 0.019(3) 0.021(3) -0.005(3) 0.003(2) 0.006(3)
C45 0.034(4) 0.027(4) 0.033(4) -0.007(3) -0.008(3) -0.004(3)
C46 0.017(3) 0.029(4) 0.023(3) -0.003(3) 0.000(2) -0.001(3)
C47 0.012(3) 0.030(4) 0.028(3) 0.002(3) -0.006(2) 0.008(3)
C48 0.015(3) 0.036(4) 0.025(3) 0.005(3) -0.001(2) 0.003(3)
C49 0.040(4) 0.053(5) 0.029(4) -0.005(4) 0.008(3) 0.006(4)
C50 0.038(4) 0.090(7) 0.025(4) 0.008(4) 0.009(3) 0.019(4)
C51 0.027(4) 0.065(6) 0.040(4) 0.019(4) 0.011(3) 0.004(4)
C52 0.020(3) 0.050(5) 0.038(4) 0.009(3) 0.004(3) 0.001(3)
C53 0.035(6) 0.057(8) 0.058(8) 0.010(6) -0.004(5) 0.008(6)
C54 0.033(6) 0.060(10) 0.033(6) 0.023(6) -0.003(4) 0.005(6)
C55 0.045(6) 0.055(8) 0.050(6) -0.011(6) -0.024(5) 0.010(6)
C56 0.022(5) 0.071(9) 0.057(7) 0.004(6) -0.006(5) 0.000(6)
C57 0.025(5) 0.063(7) 0.042(7) 0.002(6) -0.009(5) 0.021(5)
C53A 0.032(11) 0.055(12) 0.041(12) 0.004(11) -0.003(10) 0.006(10)
C54A 0.035(11) 0.055(13) 0.047(11) -0.001(11) 0.000(9) 0.009(11)
C56A 0.023(11) 0.063(12) 0.060(12) 0.006(11) -0.016(10) 0.003(10)
C61 0.024(3) 0.018(3) 0.022(3) 0.001(3) -0.005(3) 0.002(3)
C62 0.032(4) 0.019(4) 0.028(4) -0.002(3) 0.004(3) 0.006(3)
C63 0.052(4) 0.029(4) 0.027(4) -0.003(3) 0.005(3) 0.004(4)
C64 0.069(5) 0.027(4) 0.045(5) -0.012(4) -0.002(4) -0.004(4)
C65 0.055(5) 0.034(5) 0.047(5) -0.008(4) -0.001(4) -0.004(4)
C66 0.031(4) 0.025(4) 0.026(4) -0.002(3) -0.003(3) -0.001(3)
C71 0.023(3) 0.022(4) 0.021(3) 0.004(3) -0.005(3) -0.005(3)
C72 0.027(3) 0.025(4) 0.032(4) 0.000(3) -0.008(3) -0.005(3)
C73 0.045(4) 0.025(4) 0.044(4) 0.007(3) -0.001(3) -0.006(4)
C74 0.064(5) 0.018(4) 0.065(5) 0.010(4) -0.007(4) -0.012(4)
C75 0.057(5) 0.028(4) 0.052(5) -0.007(4) -0.006(4) 0.013(4)
C76 0.036(4) 0.024(4) 0.036(4) -0.001(3) -0.005(3) 0.006(3)
C621 0.028(3) 0.030(4) 0.029(4) -0.001(3) 0.003(3) -0.004(3)
C622 0.035(4) 0.064(6) 0.046(4) 0.005(4) -0.002(3) 0.014(4)
C623 0.041(4) 0.037(4) 0.037(4) 0.002(3) 0.008(3) -0.005(3)
C661 0.033(4) 0.032(4) 0.046(4) -0.001(3) 0.010(3) -0.017(3)
C662 0.034(4) 0.087(7) 0.082(6) -0.020(5) 0.002(4) -0.025(5)
C663 0.072(6) 0.051(6) 0.058(5) 0.005(4) 0.022(4) -0.037(5)
C721 0.028(4) 0.023(4) 0.037(4) 0.011(3) 0.010(3) -0.003(3)
C722 0.069(5) 0.067(6) 0.036(4) 0.016(4) 0.008(4) 0.006(5)
C723 0.031(4) 0.089(7) 0.067(5) -0.004(5) -0.012(4) 0.009(4)
C761 0.043(4) 0.031(4) 0.040(4) -0.003(3) -0.002(3) 0.012(3)
C762 0.079(6) 0.055(6) 0.046(5) -0.014(4) 0.003(4) 0.023(5)
C763 0.041(4) 0.054(5) 0.057(5) 0.005(4) 0.002(4) 0.018(4)

loop_
_atom_type_symbol
_atom_type_description
_atom_type_scat_dispersion_real
_atom_type_scat_dispersion_imag
_atom_type_scat_source
C C 0.0033 0.0016 'International Tables Vol C Tables 4.2.6.8 and 6.1.1.4'
H H 0.0000 0.0000 'International Tables Vol C Tables 4.2.6.8 and 6.1.1.4'
N N 0.0061 0.0033 'International Tables Vol C Tables 4.2.6.8 and 6.1.1.4'
Fe Fe 0.3463 0.8444 'International Tables Vol C Tables 4.2.6.8 and 6.1.1.4'
Ge Ge 0.1547 1.8001 'International Tables Vol C Tables 4.2.6.8 and 6.1.1.4'
Te Te -0.5308 1.6751 'International Tables Vol C Tables 4.2.6.8 and 6.1.1.4'

loop_
_geom_angle_atom_site_label_1
_geom_angle_atom_site_label_2
_geom_angle_atom_site_label_3
_geom_angle
C6 Ge1 N2 100.3(2)
C6 Ge1 N1 100.9(2)
N2 Ge1 N1 95.21(18)
C6 Ge1 Te1 118.16(15)
N2 Ge1 Te1 118.40(13)
N1 Ge1 Te1 119.66(12)
C8 Fe1 C14 122.96(19)
C8 Fe1 C13 159.3(2)
C14 Fe1 C13 40.38(10)
C8 Fe1 C9 40.99(9)
C14 Fe1 C9 107.0(2)
C13 Fe1 C9 123.0(2)
C8 Fe1 C12 40.99(9)
C14 Fe1 C12 159.8(2)
C13 Fe1 C12 158.4(2)
C9 Fe1 C12 68.81(14)
C8 Fe1 C15 107.41(17)
C14 Fe1 C15 40.33(10)
C13 Fe1 C15 67.76(15)
C9 Fe1 C15 122.0(2)
C12 Fe1 C15 123.90(19)
C8 Fe1 C17 158.5(2)
C14 Fe1 C17 67.74(15)
C13 Fe1 C17 40.27(10)
C9 Fe1 C17 159.6(2)
C12 Fe1 C17 123.0(2)
C15 Fe1 C17 67.62(15)
C8 Fe1 C16 122.58(19)
C14 Fe1 C16 67.68(15)
C13 Fe1 C16 67.65(15)
C9 Fe1 C16 158.0(2)
C12 Fe1 C16 108.41(19)
C15 Fe1 C16 40.20(10)
C17 Fe1 C16 40.17(10)
C8 Fe1 C10 68.67(14)
C14 Fe1 C10 122.1(2)
C13 Fe1 C10 107.70(18)
C9 Fe1 C10 40.70(9)
C12 Fe1 C10 68.46(13)
C15 Fe1 C10 157.7(2)
C17 Fe1 C10 124.0(2)
C16 Fe1 C10 160.3(2)
C8 Fe1 C11 68.67(14)
C14 Fe1 C11 157.9(2)
C13 Fe1 C11 122.68(19)
C9 Fe1 C11 68.47(13)
C12 Fe1 C11 40.67(9)
C15 Fe1 C11 160.4(2)
C17 Fe1 C11 108.58(18)
C16 Fe1 C11 124.5(2)
C10 Fe1 C11 40.51(9)
C2 N1 C21 119.6(5)
C2 N1 Ge1 117.4(4)
C21 N1 Ge1 122.0(3)
C4 N2 C31 119.8(5)
C4 N2 Ge1 117.9(4)
C31 N2 Ge1 122.1(3)
C2 C1 H1A 109.5
C2 C1 H1B 109.5
H1A C1 H1B 109.5
C2 C1 H1C 109.5
H1A C1 H1C 109.5
H1B C1 H1C 109.5
N1 C2 C3 121.9(5)
N1 C2 C1 119.5(5)
C3 C2 C1 118.6(5)
C4 C3 C2 128.9(5)
C4 C3 H3A 115.6
C2 C3 H3A 115.6
N2 C4 C3 121.9(5)
N2 C4 C5 119.7(5)
C3 C4 C5 118.3(5)
C4 C5 H5A 109.5
C4 C5 H5B 109.5
H5A C5 H5B 109.5
C4 C5 H5C 109.5
H5A C5 H5C 109.5
H5B C5 H5C 109.5
C7 C6 Ge1 171.2(5)
C6 C7 C8 178.7(7)
C9 C8 C12 108.0
C9 C8 C7 126.0(4)
C12 C8 C7 125.9(4)
C9 C8 Fe1 69.91(15)
C12 C8 Fe1 69.93(15)
C7 C8 Fe1 122.7(3)
C8 C9 C10 108.0
C8 C9 Fe1 69.11(14)
C10 C9 Fe1 70.32(14)
C8 C9 H9A 126.0
C10 C9 H9A 126.0
Fe1 C9 H9A 126.0
C11 C10 C9 108.0
C11 C10 Fe1 69.77(15)
C9 C10 Fe1 68.98(14)
C11 C10 H10A 126.0
C9 C10 H10A 126.0
Fe1 C10 H10A 126.0
C12 C11 C10 108.0
C12 C11 Fe1 68.99(14)
C10 C11 Fe1 69.72(15)
C12 C11 H11A 126.0
C10 C11 H11A 126.0
Fe1 C11 H11A 126.0
C11 C12 C8 108.0
C11 C12 Fe1 70.33(14)
C8 C12 Fe1 69.08(14)
C11 C12 H12A 126.0
C8 C12 H12A 126.0
Fe1 C12 H12A 126.0
C17 C13 C14 108.0
C17 C13 Fe1 70.16(18)
C14 C13 Fe1 69.74(16)
C17 C13 H13A 126.0
C14 C13 H13A 126.0
Fe1 C13 H13A 126.0
C15 C14 C13 108.0
C15 C14 Fe1 70.08(17)
C13 C14 Fe1 69.88(16)
C15 C14 H14A 126.0
C13 C14 H14A 126.0
Fe1 C14 H14A 126.0
C16 C15 C14 108.0
C16 C15 Fe1 70.12(18)
C14 C15 Fe1 69.59(18)
C16 C15 H15A 126.0
C14 C15 H15A 126.0
Fe1 C15 H15A 126.0
C15 C16 C17 108.0
C15 C16 Fe1 69.69(17)
C17 C16 Fe1 69.82(16)
C15 C16 H16A 126.0
C17 C16 H16A 126.0
Fe1 C16 H16A 126.0
C13 C17 C16 108.0
C13 C17 Fe1 69.57(18)
C16 C17 Fe1 70.01(16)
C13 C17 H17A 126.0
C16 C17 H17A 126.0
Fe1 C17 H17A 126.0
C26 C21 C22 120.8(6)
C26 C21 N1 120.1(5)
C22 C21 N1 119.2(5)
C23 C22 C21 117.9(6)
C23 C22 C221 120.4(12)
C21 C22 C221 121.7(12)
C23 C22 C22A 120(3)
C21 C22 C22A 122(3)
C221 C22 C22A 6(2)
C24 C23 C22 121.3(6)
C24 C23 H23A 119.3
C22 C23 H23A 119.3
C23 C24 C25 120.5(6)
C23 C24 H24A 119.7
C25 C24 H24A 119.8
C24 C25 C26 121.6(7)
C24 C25 H25A 119.2
C26 C25 H25A 119.2
C25 C26 C21 117.8(6)
C25 C26 C261 119.2(6)
C21 C26 C261 123.0(6)
C36 C31 C32 122.5(6)
C36 C31 N2 119.0(5)
C32 C31 N2 118.5(6)
C33 C32 C31 117.0(7)
C33 C32 C321 119.4(6)
C31 C32 C321 123.5(6)
C34 C33 C32 121.1(7)
C34 C33 H33A 119.5
C32 C33 H33A 119.5
C35 C34 C33 121.1(7)
C35 C34 H34A 119.5
C33 C34 H34A 119.5
C34 C35 C36 121.8(7)
C34 C35 H35A 119.1
C36 C35 H35A 119.1
C35 C36 C31 116.5(7)
C35 C36 C361 120.0(6)
C31 C36 C361 123.4(6)
C222 C221 C22 114.1(12)
C222 C221 C223 108.8(14)
C22 C221 C223 111.2(16)
C222 C221 H22A 107.5
C22 C221 H22A 107.5
C223 C221 H22A 107.5
C221 C222 H22B 109.5
C221 C222 H22C 109.5
H22B C222 H22C 109.5
C221 C222 H22D 109.5
H22B C222 H22D 109.5
H22C C222 H22D 109.5
C221 C223 H22E 109.5
C221 C223 H22F 109.5
H22E C223 H22F 109.5
C221 C223 H22G 109.5
H22E C223 H22G 109.5
H22F C223 H22G 109.5
C22B C22A C22 113(3)
C22B C22A C22C 111(4)
C22 C22A C22C 108(3)
C22B C22A H22H 108.4
C22 C22A H22H 108.4
C22C C22A H22H 108.4
C26 C261 C263 112.6(6)
C26 C261 C262 109.3(5)
C263 C261 C262 110.7(5)
C26 C261 H26A 108.0
C263 C261 H26A 108.0
C262 C261 H26A 108.0
C261 C262 H26B 109.5
C261 C262 H26C 109.5
H26B C262 H26C 109.5
C261 C262 H26D 109.5
H26B C262 H26D 109.5
H26C C262 H26D 109.5
C261 C263 H26E 109.5
C261 C263 H26F 109.5
H26E C263 H26F 109.5
C261 C263 H26G 109.5
H26E C263 H26G 109.5
H26F C263 H26G 109.5
C323 C321 C32 112.6(5)
C323 C321 C322 108.6(5)
C32 C321 C322 112.5(6)
C323 C321 H32A 107.7
C32 C321 H32A 107.7
C322 C321 H32A 107.7
C321 C322 H32B 109.5
C321 C322 H32C 109.5
H32B C322 H32C 109.5
C321 C322 H32D 109.5
H32B C322 H32D 109.5
H32C C322 H32D 109.5
C321 C323 H32E 109.5
C321 C323 H32F 109.5
H32E C323 H32F 109.5
C321 C323 H32G 109.5
H32E C323 H32G 109.5
H32F C323 H32G 109.5
C36 C361 C362 112.0(6)
C36 C361 C363 110.8(5)
C362 C361 C363 110.2(5)
C36 C361 H36A 107.9
C362 C361 H36A 107.9
C363 C361 H36A 107.9
C361 C362 H36B 109.5
C361 C362 H36C 109.5
H36B C362 H36C 109.5
C361 C362 H36D 109.5
H36B C362 H36D 109.5
H36C C362 H36D 109.5
C361 C363 H36E 109.5
C361 C363 H36F 109.5
H36E C363 H36F 109.5
C361 C363 H36G 109.5
H36E C363 H36G 109.5
H36F C363 H36G 109.5
C46 Ge2 N3 100.7(2)
C46 Ge2 N4 100.2(2)
N3 Ge2 N4 95.33(18)
C46 Ge2 Te2 118.40(15)
N3 Ge2 Te2 118.09(13)
N4 Ge2 Te2 119.84(13)
C55 Fe2 C56 41.3(3)
C55 Fe2 C53A 53.6(9)
C56 Fe2 C53A 63.4(10)
C55 Fe2 C48 124.0(4)
C56 Fe2 C48 160.2(5)
C53A Fe2 C48 122.5(9)
C55 Fe2 C49 157.2(3)
C56 Fe2 C49 157.7(5)
C53A Fe2 C49 114.8(11)
C48 Fe2 C49 41.09(9)
C55 Fe2 C52 111.7(6)
C56 Fe2 C52 124.2(4)
C53A Fe2 C52 152.0(12)
C48 Fe2 C52 40.96(9)
C49 Fe2 C52 68.84(14)
C55 Fe2 C54 40.9(2)
C56 Fe2 C54 68.8(3)
C53A Fe2 C54 24.3(9)
C48 Fe2 C54 108.8(4)
C49 Fe2 C54 119.6(4)
C52 Fe2 C54 128.2(6)
C55 Fe2 C57A 54.1(10)
C56 Fe2 C57A 30.7(11)
C53A Fe2 C57A 41.1(6)
C48 Fe2 C57A 163.1(9)
C49 Fe2 C57A 133.2(12)
C52 Fe2 C57A 154.7(10)
C54 Fe2 C57A 57.7(10)
C55 Fe2 C57 68.7(3)
C56 Fe2 C57 40.8(2)
C53A Fe2 C57 47.2(10)
C48 Fe2 C57 158.1(4)
C49 Fe2 C57 120.1(5)
C52 Fe2 C57 157.3(3)
C54 Fe2 C57 68.0(3)
C57A Fe2 C57 14.6(10)
C55 Fe2 C50 162.0(4)
C56 Fe2 C50 122.6(4)
C53A Fe2 C50 133.8(13)
C48 Fe2 C50 68.76(14)
C49 Fe2 C50 40.78(10)
C52 Fe2 C50 68.42(14)
C54 Fe2 C50 153.3(6)
C57A Fe2 C50 117.9(12)
C57 Fe2 C50 103.9(5)
C55 Fe2 C51 127.8(5)
C56 Fe2 C51 108.5(3)
C53A Fe2 C51 167.1(11)
C48 Fe2 C51 68.62(14)
C49 Fe2 C51 68.50(14)
C52 Fe2 C51 40.59(9)
C54 Fe2 C51 165.5(7)
C57A Fe2 C51 127.1(10)
C57 Fe2 C51 120.0(4)
C50 Fe2 C51 40.48(9)
C55 Fe2 C53 68.3(3)
C56 Fe2 C53 68.2(3)
C53A Fe2 C53 16.5(10)
C48 Fe2 C53 123.4(3)
C49 Fe2 C53 104.1(5)
C52 Fe2 C53 162.5(3)
C54 Fe2 C53 40.2(2)
C57A Fe2 C53 39.8(11)
C57 Fe2 C53 40.1(2)
C50 Fe2 C53 117.4(6)
C51 Fe2 C53 153.4(6)
C44 N3 C71 119.9(5)
C44 N3 Ge2 117.5(4)
C71 N3 Ge2 121.8(3)
C42 N4 C61 119.5(5)
C42 N4 Ge2 117.5(4)
C61 N4 Ge2 122.8(3)
C42 C41 H41A 109.5
C42 C41 H41B 109.5
H41A C41 H41B 109.5
C42 C41 H41C 109.5
H41A C41 H41C 109.5
H41B C41 H41C 109.5
N4 C42 C43 123.0(5)
N4 C42 C41 118.7(5)
C43 C42 C41 118.2(5)
C42 C43 C44 127.1(5)
C42 C43 H43A 116.4
C44 C43 H43A 116.4
N3 C44 C43 122.7(5)
N3 C44 C45 119.8(5)
C43 C44 C45 117.5(5)
C44 C45 H45A 109.5
C44 C45 H45B 109.5
H45A C45 H45B 109.5
C44 C45 H45C 109.5
H45A C45 H45C 109.5
H45B C45 H45C 109.5
C47 C46 Ge2 173.4(5)
C46 C47 C48 178.5(6)
C52 C48 C49 108.0
C52 C48 C47 126.3(4)
C49 C48 C47 125.7(4)
C52 C48 Fe2 70.22(17)
C49 C48 Fe2 69.71(17)
C47 C48 Fe2 123.7(3)
C50 C49 C48 108.0
C50 C49 Fe2 70.46(15)
C48 C49 Fe2 69.20(15)
C50 C49 H49A 126.0
C48 C49 H49A 126.0
Fe2 C49 H49A 126.0
C49 C50 C51 108.0
C49 C50 Fe2 68.77(15)
C51 C50 Fe2 70.03(17)
C49 C50 H50A 126.0
C51 C50 H50A 126.0
Fe2 C50 H50A 126.0
C52 C51 C50 108.0
C52 C51 Fe2 69.03(15)
C50 C51 Fe2 69.48(17)
C52 C51 H51A 126.0
C50 C51 H51A 126.0
Fe2 C51 H51A 126.0
C48 C52 C51 108.0
C48 C52 Fe2 68.82(16)
C51 C52 Fe2 70.39(15)
C48 C52 H52A 126.0
C51 C52 H52A 126.0
Fe2 C52 H52A 126.0
C57 C53 C54 108.0
C57 C53 Fe2 69.1(4)
C54 C53 Fe2 68.8(4)
C57 C53 H53A 126.0
C54 C53 H53A 126.0
Fe2 C53 H53A 126.0
C55 C54 C53 108.0
C55 C54 Fe2 68.0(5)
C53 C54 Fe2 71.0(4)
C55 C54 H54A 126.0
C53 C54 H54A 126.0
Fe2 C54 H54A 126.0
C54 C55 C56 108.0
C54 C55 Fe2 71.1(4)
C56 C55 Fe2 69.5(4)
C54 C55 H55A 126.0
C56 C55 H55A 126.0
Fe2 C55 H55A 126.0
C57 C56 C55 108.0
C57 C56 Fe2 71.2(4)
C55 C56 Fe2 69.2(4)
C57 C56 H56A 126.0
C55 C56 H56A 126.0
Fe2 C56 H56A 126.0
C56 C57 C53 108.0
C56 C57 Fe2 68.0(5)
C53 C57 Fe2 70.8(4)
C56 C57 H57A 126.0
C53 C57 H57A 126.0
Fe2 C57 H57A 126.0
C57A C53A C54A 108.0
C57A C53A Fe2 71.7(13)
C54A C53A Fe2 72.5(12)
C57A C53A H53B 125.9
C54A C53A H53B 125.9
Fe2 C53A H53B 125.9
C55A C54A C53A 108.0
C55A C54A Fe2 74.4(13)
C53A C54A Fe2 66.6(12)
C55A C54A H54B 126.0
C53A C54A H54B 126.0
Fe2 C54A H54B 126.0
C54A C55A C56A 108.0
C54A C55A Fe2 66.6(12)
C56A C55A Fe2 70.5(12)
C54A C55A H55B 126.0
C56A C55A H55B 126.0
Fe2 C55A H55B 126.0
C57A C56A C55A 108.0
C57A C56A Fe2 66.2(11)
C55A C56A Fe2 71.3(11)
C57A C56A H56B 126.0
C55A C56A H56B 126.0
Fe2 C56A H56B 126.0
C56A C57A C53A 108.0
C56A C57A Fe2 74.6(13)
C53A C57A Fe2 67.2(12)
C56A C57A H57B 126.0
C53A C57A H57B 126.0
Fe2 C57A H57B 126.0
C62 C61 C66 121.4(5)
C62 C61 N4 119.5(5)
C66 C61 N4 119.1(5)
C63 C62 C61 117.9(6)
C63 C62 C621 118.9(5)
C61 C62 C621 123.2(5)
C64 C63 C62 121.5(6)
C64 C63 H63A 119.3
C62 C63 H63A 119.3
C65 C64 C63 120.4(6)
C65 C64 H64A 119.8
C63 C64 H64A 119.8
C64 C65 C66 120.7(6)
C64 C65 H65A 119.7
C66 C65 H65A 119.7
C65 C66 C61 118.1(5)
C65 C66 C661 119.1(6)
C61 C66 C661 122.8(5)
C76 C71 C72 122.4(6)
C76 C71 N3 119.5(5)
C72 C71 N3 118.1(5)
C73 C72 C71 117.4(6)
C73 C72 C721 118.9(5)
C71 C72 C721 123.7(6)
C74 C73 C72 121.1(6)
C74 C73 H73A 119.5
C72 C73 H73A 119.5
C73 C74 C75 120.5(6)
C73 C74 H74A 119.7
C75 C74 H74A 119.7
C74 C75 C76 121.1(6)
C74 C75 H75A 119.4
C76 C75 H75A 119.4
C75 C76 C71 117.4(6)
C75 C76 C761 119.7(6)
C71 C76 C761 122.9(6)
C623 C621 C62 110.4(5)
C623 C621 C622 109.9(5)
C62 C621 C622 112.5(5)
C623 C621 H62A 107.9
C62 C621 H62A 107.9
C622 C621 H62A 107.9
C621 C622 H62B 109.5
C621 C622 H62C 109.5
H62B C622 H62C 109.5
C621 C622 H62D 109.5
H62B C622 H62D 109.5
H62C C622 H62D 109.5
C621 C623 H62E 109.5
C621 C623 H62F 109.5
H62E C623 H62F 109.5
C621 C623 H62G 109.5
H62E C623 H62G 109.5
H62F C623 H62G 109.5
C66 C661 C662 112.7(5)
C66 C661 C663 110.4(5)
C662 C661 C663 109.9(6)
C66 C661 H66A 107.9
C662 C661 H66A 107.9
C663 C661 H66A 107.9
C661 C662 H66B 109.5
C661 C662 H66C 109.5
H66B C662 H66C 109.5
C661 C662 H66D 109.5
H66B C662 H66D 109.5
H66C C662 H66D 109.5
C661 C663 H66E 109.5
C661 C663 H66F 109.5
H66E C663 H66F 109.5
C661 C663 H66G 109.5
H66E C663 H66G 109.5
H66F C663 H66G 109.5
C72 C721 C722 112.3(5)
C72 C721 C723 112.2(5)
C722 C721 C723 109.7(5)
C72 C721 H72A 107.5
C722 C721 H72A 107.5
C723 C721 H72A 107.5
C721 C722 H72B 109.5
C721 C722 H72C 109.5
H72B C722 H72C 109.5
C721 C722 H72D 109.5
H72B C722 H72D 109.5
H72C C722 H72D 109.5
C721 C723 H72E 109.5
C721 C723 H72F 109.5
H72E C723 H72F 109.5
C721 C723 H72G 109.5
H72E C723 H72G 109.5
H72F C723 H72G 109.5
C76 C761 C762 112.7(6)
C76 C761 C763 109.4(5)
C762 C761 C763 110.4(5)
C76 C761 H76A 108.1
C762 C761 H76A 108.1
C763 C761 H76A 108.1
C761 C762 H76B 109.5
C761 C762 H76C 109.5
H76B C762 H76C 109.5
C761 C762 H76D 109.5
H76B C762 H76D 109.5
H76C C762 H76D 109.5
C761 C763 H76E 109.5
C761 C763 H76F 109.5
H76E C763 H76F 109.5
C761 C763 H76G 109.5
H76E C763 H76G 109.5
H76F C763 H76G 109.5

loop_
_geom_bond_atom_site_label_1
_geom_bond_atom_site_label_2
_geom_bond_distance
Te1 Ge1 2.4169(6)
Ge1 C6 1.911(6)
Ge1 N2 1.914(4)
Ge1 N1 1.915(4)
Fe1 C8 2.014(4)
Fe1 C14 2.022(4)
Fe1 C13 2.024(4)
Fe1 C9 2.025(4)
Fe1 C12 2.025(4)
Fe1 C15 2.028(4)
Fe1 C17 2.031(4)
Fe1 C16 2.034(5)
Fe1 C10 2.042(4)
Fe1 C11 2.043(4)
N1 C2 1.338(6)
N1 C21 1.441(7)
N2 C4 1.338(6)
N2 C31 1.446(7)
C1 C2 1.493(7)
C1 H1A 0.9800
C1 H1B 0.9800
C1 H1C 0.9800
C2 C3 1.384(7)
C3 C4 1.384(8)
C3 H3A 0.9500
C4 C5 1.511(7)
C5 H5A 0.9800
C5 H5B 0.9800
C5 H5C 0.9800
C6 C7 1.192(7)
C7 C8 1.443(6)
C8 C9 1.414(3)
C8 C12 1.414(3)
C9 C10 1.414(3)
C9 H9A 1.0000
C10 C11 1.414(3)
C10 H10A 1.0000
C11 C12 1.414(3)
C11 H11A 1.0000
C12 H12A 1.0000
C13 C17 1.396(3)
C13 C14 1.396(3)
C13 H13A 1.0000
C14 C15 1.396(3)
C14 H14A 1.0000
C15 C16 1.396(3)
C15 H15A 1.0000
C16 C17 1.396(3)
C16 H16A 1.0000
C17 H17A 1.0000
C21 C26 1.410(8)
C21 C22 1.416(7)
C22 C23 1.382(8)
C22 C221 1.509(19)
C22 C22A 1.52(4)
C23 C24 1.359(9)
C23 H23A 0.9500
C24 C25 1.374(8)
C24 H24A 0.9500
C25 C26 1.374(8)
C25 H25A 0.9500
C26 C261 1.524(7)
C31 C36 1.406(8)
C31 C32 1.407(8)
C32 C33 1.398(9)
C32 C321 1.502(9)
C33 C34 1.372(10)
C33 H33A 0.9500
C34 C35 1.348(10)
C34 H34A 0.9500
C35 C36 1.406(9)
C35 H35A 0.9500
C36 C361 1.507(8)
C221 C222 1.506(17)
C221 C223 1.54(2)
C221 H22A 1.0000
C222 H22B 0.9800
C222 H22C 0.9800
C222 H22D 0.9800
C223 H22E 0.9800
C223 H22F 0.9800
C223 H22G 0.9800
C22A C22B 1.49(4)
C22A C22C 1.60(4)
C22A H22H 1.0000
C22B H22I 0.9800
C22B H22J 0.9800
C22B H22K 0.9800
C22C H22L 0.9800
C22C H22M 0.9800
C22C H22N 0.9800
C261 C263 1.525(8)
C261 C262 1.525(8)
C261 H26A 1.0000
C262 H26B 0.9800
C262 H26C 0.9800
C262 H26D 0.9800
C263 H26E 0.9800
C263 H26F 0.9800
C263 H26G 0.9800
C321 C323 1.500(8)
C321 C322 1.542(8)
C321 H32A 1.0000
C322 H32B 0.9800
C322 H32C 0.9800
C322 H32D 0.9800
C323 H32E 0.9800
C323 H32F 0.9800
C323 H32G 0.9800
C361 C362 1.518(8)
C361 C363 1.535(8)
C361 H36A 1.0000
C362 H36B 0.9800
C362 H36C 0.9800
C362 H36D 0.9800
C363 H36E 0.9800
C363 H36F 0.9800
C363 H36G 0.9800
Te2 Ge2 2.4116(7)
Ge2 C46 1.905(5)
Ge2 N3 1.912(4)
Ge2 N4 1.917(4)
Fe2 C55 1.991(12)
Fe2 C56 1.995(12)
Fe2 C53A 1.99(3)
Fe2 C48 2.013(4)
Fe2 C49 2.020(5)
Fe2 C52 2.032(4)
Fe2 C54 2.032(10)
Fe2 C57A 2.05(3)
Fe2 C57 2.038(10)
Fe2 C50 2.043(4)
Fe2 C51 2.050(4)
Fe2 C53 2.060(11)
N3 C44 1.338(6)
N3 C71 1.455(7)
N4 C42 1.338(6)
N4 C61 1.449(6)
C41 C42 1.502(8)
C41 H41A 0.9800
C41 H41B 0.9800
C41 H41C 0.9800
C42 C43 1.388(7)
C43 C44 1.390(7)
C43 H43A 0.9500
C44 C45 1.493(7)
C45 H45A 0.9800
C45 H45B 0.9800
C45 H45C 0.9800
C46 C47 1.195(6)
C47 C48 1.445(6)
C48 C52 1.415(3)
C48 C49 1.416(3)
C49 C50 1.416(3)
C49 H49A 1.0000
C50 C51 1.416(3)
C50 H50A 1.0000
C51 C52 1.416(3)
C51 H51A 1.0000
C52 H52A 1.0000
C53 C57 1.406(7)
C53 C54 1.406(7)
C53 H53A 1.0000
C54 C55 1.406(7)
C54 H54A 1.0000
C55 C56 1.406(7)
C55 H55A 1.0000
C56 C57 1.406(7)
C56 H56A 1.0000
C57 H57A 1.0000
C53A C57A 1.417(19)
C53A C54A 1.417(19)
C53A H53B 1.0000
C54A C55A 1.417(19)
C54A H54B 1.0000
C55A C56A 1.417(19)
C55A H55B 1.0000
C56A C57A 1.417(19)
C56A H56B 1.0000
C57A H57B 1.0000
C61 C62 1.399(7)
C61 C66 1.401(7)
C62 C63 1.384(8)
C62 C621 1.518(8)
C63 C64 1.375(8)
C63 H63A 0.9500
C64 C65 1.367(8)
C64 H64A 0.9500
C65 C66 1.399(8)
C65 H65A 0.9500
C66 C661 1.507(7)
C71 C76 1.391(8)
C71 C72 1.406(7)
C72 C73 1.393(8)
C72 C721 1.510(8)
C73 C74 1.362(9)
C73 H73A 0.9500
C74 C75 1.385(8)
C74 H74A 0.9500
C75 C76 1.388(8)
C75 H75A 0.9500
C76 C761 1.517(8)
C621 C623 1.517(7)
C621 C622 1.525(7)
C621 H62A 1.0000
C622 H62B 0.9800
C622 H62C 0.9800
C622 H62D 0.9800
C623 H62E 0.9800
C623 H62F 0.9800
C623 H62G 0.9800
C661 C662 1.518(8)
C661 C663 1.551(8)
C661 H66A 1.0000
C662 H66B 0.9800
C662 H66C 0.9800
C662 H66D 0.9800
C663 H66E 0.9800
C663 H66F 0.9800
C663 H66G 0.9800
C721 C722 1.523(7)
C721 C723 1.529(8)
C721 H72A 1.0000
C722 H72B 0.9800
C722 H72C 0.9800
C722 H72D 0.9800
C723 H72E 0.9800
C723 H72F 0.9800
C723 H72G 0.9800
C761 C762 1.533(8)
C761 C763 1.542(8)
C761 H76A 1.0000
C762 H76B 0.9800
C762 H76C 0.9800
C762 H76D 0.9800
C763 H76E 0.9800
C763 H76F 0.9800
C763 H76G 0.9800
